data_7151672
loop_
_publ_author_name
'Shearman, James W.'
'Myers, Rebecca M.'
'Brenton, James D.'
'Ley, Steven V.'

_publ_section_title
;
 Total syntheses of subereamollines A and B.
;
_journal_issue 1
_journal_name_full 'Organic &amp; biomolecular chemistry'
_journal_page_first 62
_journal_page_last 65
_journal_paper_doi 10.1039/C0OB00636J
_journal_volume 9
_journal_year 2011
_chemical_formula_moiety 'C11 H11 Br2 N O5'
_chemical_formula_sum 'C11 H11 Br2 N O5'
_chemical_formula_weight 397.03
_chemical_name_systematic
;
?
;
_space_group_IT_number 2
_symmetry_cell_setting triclinic
_symmetry_space_group_name_Hall '-P 1'
_symmetry_space_group_name_H-M 'P -1'
_atom_sites_solution_hydrogens geom
_atom_sites_solution_primary direct
_atom_sites_solution_secondary difmap
_audit_creation_method SHELXL-97
_cell_angle_alpha 65.732(1)
_cell_angle_beta 77.573(1)
_cell_angle_gamma 80.693(1)
_cell_formula_units_Z 2
_cell_length_a 6.5189(1)
_cell_length_b 10.7194(2)
_cell_length_c 11.0482(2)
_cell_measurement_reflns_used 7328
_cell_measurement_temperature 180(2)
_cell_measurement_theta_max 33.73
_cell_measurement_theta_min 1.00
_cell_volume 684.99(2)
_computing_cell_refinement 'HKL Scalepack (Otwinowski & Minor 1997)'
_computing_data_collection 'Collect (Nonius B.V. 1998)'
_computing_data_reduction
;
HKL Denzo and Scalepack (Otwinowski & Minor 1997)
;
_computing_publication_material 'SHELXL-97 (Sheldrick 1997)'
_computing_structure_refinement 'SHELXL-97 (Sheldrick 1997)'
_computing_structure_solution 'SIR-92 (Altomare et al. 1994)'
_diffrn_ambient_temperature 180(2)
_diffrn_measured_fraction_theta_full 0.994
_diffrn_measured_fraction_theta_max 0.994
_diffrn_measurement_device_type 'Nonius Kappa CCD'
_diffrn_measurement_method 'Thin slice \w and \f scans'
_diffrn_radiation_source 'fine-focus sealed tube'
_diffrn_radiation_type MoK\a
_diffrn_radiation_wavelength 0.71073
_diffrn_reflns_av_R_equivalents 0.0494
_diffrn_reflns_av_sigmaI/netI 0.0475
_diffrn_reflns_limit_h_max 10
_diffrn_reflns_limit_h_min -10
_diffrn_reflns_limit_k_max 16
_diffrn_reflns_limit_k_min -16
_diffrn_reflns_limit_l_max 17
_diffrn_reflns_limit_l_min -17
_diffrn_reflns_number 12983
_diffrn_reflns_theta_full 33.74
_diffrn_reflns_theta_max 33.74
_diffrn_reflns_theta_min 3.51
_exptl_absorpt_coefficient_mu 5.932
_exptl_absorpt_correction_T_max 0.663
_exptl_absorpt_correction_T_min 0.447
_exptl_absorpt_correction_type multi-scan
_exptl_absorpt_process_details
;
multi-scan from symmetry-related measurements
Sortav (Blessing 1995)
;
_exptl_crystal_colour colourless
_exptl_crystal_density_diffrn 1.925
_exptl_crystal_density_method 'not measured'
_exptl_crystal_description block
_exptl_crystal_F_000 388
_exptl_crystal_size_max 0.21
_exptl_crystal_size_mid 0.12
_exptl_crystal_size_min 0.07
_refine_diff_density_max 0.590
_refine_diff_density_min -1.088
_refine_diff_density_rms 0.115
_refine_ls_extinction_method none
_refine_ls_goodness_of_fit_ref 1.010
_refine_ls_hydrogen_treatment mixed
_refine_ls_matrix_type full
_refine_ls_number_parameters 177
_refine_ls_number_reflns 5457
_refine_ls_number_restraints 0
_refine_ls_restrained_S_all 1.010
_refine_ls_R_factor_all 0.0590
_refine_ls_R_factor_gt 0.0379
_refine_ls_shift/su_max 0.001
_refine_ls_shift/su_mean 0.000
_refine_ls_structure_factor_coef Fsqd
_refine_ls_weighting_details 'calc w=1/[\s^2^(Fo^2^)+(0.0452P)^2^+0.2612P] where P=(Fo^2^+2Fc^2^)/3'
_refine_ls_weighting_scheme calc
_refine_ls_wR_factor_gt 0.0876
_refine_ls_wR_factor_ref 0.0972
_reflns_number_gt 4133
_reflns_number_total 5457
_reflns_threshold_expression >2sigma(I)
_cod_data_source_file C0OB00636J.TXT
_cod_data_source_block sl1040
_cod_original_sg_symbol_H-M P-1
_cod_database_code 7151672

loop_
_symmetry_equiv_pos_as_xyz
'x, y, z'
'-x, -y, -z'

loop_
_atom_site_label
_atom_site_type_symbol
_atom_site_fract_x
_atom_site_fract_y
_atom_site_fract_z
_atom_site_U_iso_or_equiv
_atom_site_adp_type
_atom_site_occupancy
_atom_site_symmetry_multiplicity
_atom_site_calc_flag
_atom_site_refinement_flags
_atom_site_disorder_assembly
_atom_site_disorder_group
Br1 Br 0.19287(4) 0.17792(3) 0.01444(2) 0.03365(7) Uani 1 1 d . . .
Br2 Br -0.40696(4) 0.42347(2) -0.33741(3) 0.03230(7) Uani 1 1 d . . .
N1 N 0.2148(3) 0.00166(18) -0.46388(17) 0.0215(3) Uani 1 1 d . . .
O1 O -0.1326(3) 0.39899(18) -0.13432(17) 0.0304(3) Uani 1 1 d . . .
O2 O -0.1892(3) 0.22037(18) -0.45349(17) 0.0295(3) Uani 1 1 d . . .
H2 H -0.203(5) 0.160(3) -0.470(3) 0.035 Uiso 1 1 d . . .
O3 O 0.1146(2) -0.01000(15) -0.33561(15) 0.0228(3) Uani 1 1 d . . .
O4 O 0.4139(3) 0.07694(18) -0.72896(17) 0.0301(3) Uani 1 1 d . . .
O5 O 0.4682(3) 0.27534(17) -0.72053(17) 0.0316(3) Uani 1 1 d . . .
C1 C 0.0014(5) 0.5103(3) -0.1955(3) 0.0408(6) Uani 1 1 d . . .
H1A H -0.0435 0.5754 -0.1515 0.061 Uiso 1 1 calc R . .
H1B H -0.0084 0.5572 -0.2914 0.061 Uiso 1 1 calc R . .
H1C H 0.1475 0.4743 -0.1853 0.061 Uiso 1 1 calc R . .
C2 C -0.0774(3) 0.3009(2) -0.1879(2) 0.0244(4) Uani 1 1 d . . .
C3 C 0.0904(3) 0.1926(2) -0.1390(2) 0.0235(4) Uani 1 1 d . . .
C4 C 0.1709(3) 0.1052(2) -0.1982(2) 0.0244(4) Uani 1 1 d . . .
H4 H 0.2717 0.0321 -0.1605 0.029 Uiso 1 1 calc R . .
C5 C 0.0986(3) 0.1249(2) -0.3259(2) 0.0210(3) Uani 1 1 d . . .
C6 C -0.1345(3) 0.1775(2) -0.3248(2) 0.0220(4) Uani 1 1 d . . .
H6 H -0.2219 0.1011 -0.2602 0.026 Uiso 1 1 calc R . .
C7 C -0.1808(3) 0.2952(2) -0.2779(2) 0.0222(4) Uani 1 1 d . . .
C8 C 0.2446(3) 0.2106(2) -0.4525(2) 0.0246(4) Uani 1 1 d . . .
H8A H 0.1743 0.3014 -0.5016 0.029 Uiso 1 1 calc R . .
H8B H 0.3770 0.2235 -0.4305 0.029 Uiso 1 1 calc R . .
C9 C 0.2828(3) 0.1211(2) -0.5302(2) 0.0211(3) Uani 1 1 d . . .
C10 C 0.3941(3) 0.1526(2) -0.6702(2) 0.0231(4) Uani 1 1 d . . .
C11 C 0.5862(5) 0.3182(3) -0.8564(3) 0.0381(6) Uani 1 1 d . . .
H11A H 0.6147 0.4147 -0.8889 0.057 Uiso 1 1 calc R . .
H11B H 0.5039 0.3077 -0.9156 0.057 Uiso 1 1 calc R . .
H11C H 0.7199 0.2612 -0.8564 0.057 Uiso 1 1 calc R . .

loop_
_atom_site_aniso_label
_atom_site_aniso_U_11
_atom_site_aniso_U_22
_atom_site_aniso_U_33
_atom_site_aniso_U_23
_atom_site_aniso_U_13
_atom_site_aniso_U_12
Br1 0.04591(15) 0.03698(14) 0.02420(11) -0.01397(9) -0.01399(9) -0.00362(10)
Br2 0.02858(12) 0.02891(12) 0.04429(15) -0.01900(10) -0.01263(9) 0.00620(8)
N1 0.0198(7) 0.0261(8) 0.0214(8) -0.0123(7) -0.0050(6) 0.0012(6)
O1 0.0330(8) 0.0330(8) 0.0333(8) -0.0230(7) -0.0008(6) -0.0034(6)
O2 0.0375(9) 0.0283(8) 0.0310(8) -0.0167(7) -0.0171(7) 0.0041(6)
O3 0.0283(7) 0.0212(7) 0.0211(7) -0.0106(6) -0.0035(5) -0.0020(5)
O4 0.0322(8) 0.0372(9) 0.0285(8) -0.0204(7) -0.0019(6) -0.0070(6)
O5 0.0378(9) 0.0304(8) 0.0269(8) -0.0129(7) 0.0019(7) -0.0089(7)
C1 0.0434(14) 0.0329(13) 0.0554(17) -0.0250(12) -0.0093(12) -0.0056(10)
C2 0.0269(10) 0.0246(10) 0.0245(9) -0.0134(8) -0.0007(7) -0.0038(7)
C3 0.0278(10) 0.0270(10) 0.0184(8) -0.0101(8) -0.0042(7) -0.0054(7)
C4 0.0240(9) 0.0274(10) 0.0243(9) -0.0116(8) -0.0082(7) 0.0010(7)
C5 0.0244(9) 0.0200(8) 0.0214(8) -0.0102(7) -0.0052(7) -0.0021(6)
C6 0.0238(9) 0.0203(8) 0.0244(9) -0.0101(7) -0.0071(7) -0.0007(6)
C7 0.0219(9) 0.0203(9) 0.0246(9) -0.0094(7) -0.0037(7) -0.0002(6)
C8 0.0257(9) 0.0267(10) 0.0247(9) -0.0141(8) -0.0011(7) -0.0045(7)
C9 0.0200(8) 0.0230(9) 0.0225(9) -0.0106(7) -0.0056(7) -0.0002(6)
C10 0.0189(8) 0.0279(10) 0.0247(9) -0.0122(8) -0.0050(7) -0.0008(7)
C11 0.0421(14) 0.0427(14) 0.0298(12) -0.0141(11) 0.0032(10) -0.0164(11)

loop_
_atom_type_symbol
_atom_type_description
_atom_type_scat_dispersion_real
_atom_type_scat_dispersion_imag
_atom_type_scat_source
C C 0.0033 0.0016 'International Tables Vol C Tables 4.2.6.8 and 6.1.1.4'
H H 0.0000 0.0000 'International Tables Vol C Tables 4.2.6.8 and 6.1.1.4'
Br Br -0.2901 2.4595 'International Tables Vol C Tables 4.2.6.8 and 6.1.1.4'
N N 0.0061 0.0033 'International Tables Vol C Tables 4.2.6.8 and 6.1.1.4'
O O 0.0106 0.0060 'International Tables Vol C Tables 4.2.6.8 and 6.1.1.4'

loop_
_geom_angle_atom_site_label_1
_geom_angle_atom_site_label_2
_geom_angle_atom_site_label_3
_geom_angle
_geom_angle_site_symmetry_1
_geom_angle_site_symmetry_3
_geom_angle_publ_flag
C9 N1 O3 110.05(16) . . ?
C2 O1 C1 113.36(18) . . ?
C6 O2 H2 112(2) . . ?
N1 O3 C5 109.26(15) . . ?
C10 O5 C11 116.07(18) . . ?
O1 C1 H1A 109.5 . . ?
O1 C1 H1B 109.5 . . ?
H1A C1 H1B 109.5 . . ?
O1 C1 H1C 109.5 . . ?
H1A C1 H1C 109.5 . . ?
H1B C1 H1C 109.5 . . ?
C7 C2 O1 122.0(2) . . ?
C7 C2 C3 118.41(18) . . ?
O1 C2 C3 119.46(18) . . ?
C4 C3 C2 122.58(19) . . ?
C4 C3 Br1 119.41(16) . . ?
C2 C3 Br1 118.01(14) . . ?
C3 C4 C5 118.59(18) . . ?
C3 C4 H4 120.7 . . ?
C5 C4 H4 120.7 . . ?
O3 C5 C4 108.84(16) . . ?
O3 C5 C8 103.99(15) . . ?
C4 C5 C8 112.35(17) . . ?
O3 C5 C6 105.55(15) . . ?
C4 C5 C6 111.78(16) . . ?
C8 C5 C6 113.67(17) . . ?
O2 C6 C7 110.01(16) . . ?
O2 C6 C5 110.99(17) . . ?
C7 C6 C5 110.03(16) . . ?
O2 C6 H6 108.6 . . ?
C7 C6 H6 108.6 . . ?
C5 C6 H6 108.6 . . ?
C2 C7 C6 121.50(18) . . ?
C2 C7 Br2 120.97(15) . . ?
C6 C7 Br2 117.25(14) . . ?
C9 C8 C5 100.62(16) . . ?
C9 C8 H8A 111.6 . . ?
C5 C8 H8A 111.6 . . ?
C9 C8 H8B 111.6 . . ?
C5 C8 H8B 111.6 . . ?
H8A C8 H8B 109.4 . . ?
N1 C9 C10 117.75(18) . . ?
N1 C9 C8 114.33(18) . . ?
C10 C9 C8 127.88(18) . . ?
O4 C10 O5 125.4(2) . . ?
O4 C10 C9 124.5(2) . . ?
O5 C10 C9 110.08(17) . . ?
O5 C11 H11A 109.5 . . ?
O5 C11 H11B 109.5 . . ?
H11A C11 H11B 109.5 . . ?
O5 C11 H11C 109.5 . . ?
H11A C11 H11C 109.5 . . ?
H11B C11 H11C 109.5 . . ?

loop_
_geom_bond_atom_site_label_1
_geom_bond_atom_site_label_2
_geom_bond_distance
_geom_bond_site_symmetry_2
_geom_bond_publ_flag
Br1 C3 1.892(2) . ?
Br2 C7 1.875(2) . ?
N1 C9 1.283(3) . ?
N1 O3 1.390(2) . ?
O1 C2 1.372(2) . ?
O1 C1 1.437(3) . ?
O2 C6 1.410(2) . ?
O2 H2 0.77(3) . ?
O3 C5 1.479(2) . ?
O4 C10 1.208(3) . ?
O5 C10 1.327(3) . ?
O5 C11 1.451(3) . ?
C1 H1A 0.9800 . ?
C1 H1B 0.9800 . ?
C1 H1C 0.9800 . ?
C2 C7 1.341(3) . ?
C2 C3 1.472(3) . ?
C3 C4 1.332(3) . ?
C4 C5 1.506(3) . ?
C4 H4 0.9500 . ?
C5 C8 1.536(3) . ?
C5 C6 1.532(3) . ?
C6 C7 1.516(3) . ?
C6 H6 1.0000 . ?
C8 C9 1.493(3) . ?
C8 H8A 0.9900 . ?
C8 H8B 0.9900 . ?
C9 C10 1.482(3) . ?
C11 H11A 0.9800 . ?
C11 H11B 0.9800 . ?
C11 H11C 0.9800 . ?

loop_
_geom_torsion_atom_site_label_1
_geom_torsion_atom_site_label_2
_geom_torsion_atom_site_label_3
_geom_torsion_atom_site_label_4
_geom_torsion
_geom_torsion_site_symmetry_1
_geom_torsion_site_symmetry_2
_geom_torsion_site_symmetry_3
_geom_torsion_site_symmetry_4
_geom_torsion_publ_flag
C9 N1 O3 C5 6.8(2) . . . . ?
C1 O1 C2 C7 -100.9(3) . . . . ?
C1 O1 C2 C3 83.4(3) . . . . ?
C7 C2 C3 C4 13.2(3) . . . . ?
O1 C2 C3 C4 -171.0(2) . . . . ?
C7 C2 C3 Br1 -166.53(16) . . . . ?
O1 C2 C3 Br1 9.3(3) . . . . ?
C2 C3 C4 C5 4.7(3) . . . . ?
Br1 C3 C4 C5 -175.63(15) . . . . ?
N1 O3 C5 C4 -132.27(16) . . . . ?
N1 O3 C5 C8 -12.33(19) . . . . ?
N1 O3 C5 C6 107.60(17) . . . . ?
C3 C4 C5 O3 -151.45(19) . . . . ?
C3 C4 C5 C8 93.9(2) . . . . ?
C3 C4 C5 C6 -35.3(3) . . . . ?
O3 C5 C6 O2 -73.17(19) . . . . ?
C4 C5 C6 O2 168.66(16) . . . . ?
C8 C5 C6 O2 40.2(2) . . . . ?
O3 C5 C6 C7 164.83(16) . . . . ?
C4 C5 C6 C7 46.7(2) . . . . ?
C8 C5 C6 C7 -81.8(2) . . . . ?
O1 C2 C7 C6 -173.15(19) . . . . ?
C3 C2 C7 C6 2.6(3) . . . . ?
O1 C2 C7 Br2 0.7(3) . . . . ?
C3 C2 C7 Br2 176.42(15) . . . . ?
O2 C6 C7 C2 -154.9(2) . . . . ?
C5 C6 C7 C2 -32.3(3) . . . . ?
O2 C6 C7 Br2 31.1(2) . . . . ?
C5 C6 C7 Br2 153.65(14) . . . . ?
O3 C5 C8 C9 12.34(19) . . . . ?
C4 C5 C8 C9 129.88(17) . . . . ?
C6 C5 C8 C9 -101.92(18) . . . . ?
O3 N1 C9 C10 -179.82(16) . . . . ?
O3 N1 C9 C8 2.2(2) . . . . ?
C5 C8 C9 N1 -9.6(2) . . . . ?
C5 C8 C9 C10 172.69(19) . . . . ?
C11 O5 C10 O4 -1.5(3) . . . . ?
C11 O5 C10 C9 178.4(2) . . . . ?
N1 C9 C10 O4 4.8(3) . . . . ?
C8 C9 C10 O4 -177.5(2) . . . . ?
N1 C9 C10 O5 -175.14(18) . . . . ?
C8 C9 C10 O5 2.5(3) . . . . ?
